data_2205894
loop_
_publ_author_name
'Jun Wan'
'Chun-Li Li'
'Xue-Mei Li'
'Shu-Sheng Zhang'
'Hong Xu'
'Ping-Kai Ouyang'

_publ_section_title
;
 1-Phenyl-3-(1<i>H</i>-1,2,4-triazol-1-yl)propan-1-one hemihydrate
;
_journal_issue 6
_journal_name_full 'Acta Crystallographica Section E'
_journal_page_first o1641
_journal_page_last o1642
_journal_paper_doi 10.1107/S1600536805013358
_journal_volume 61
_journal_year 2005
_chemical_formula_iupac 'C11 H11 N3 O, 0.5H2 O'
_chemical_formula_moiety 'C11 H11 N3 O, 0.5H2 O'
_chemical_formula_sum 'C11 H12 N3 O1.5'
_chemical_formula_weight 210.24
_chemical_name_systematic
;
1-phenyl-3-(1H-1,2,4-triazol-1-yl)propan-1-one hemihydrate
;
_space_group_IT_number 15
_symmetry_cell_setting monoclinic
_symmetry_space_group_name_Hall '-C 2yc'
_symmetry_space_group_name_H-M 'C 1 2/c 1'
_atom_sites_solution_hydrogens geom
_atom_sites_solution_primary direct
_atom_sites_solution_secondary difmap
_audit_creation_method SHELXL-97
_cell_angle_alpha 90.00
_cell_angle_beta 95.595(9)
_cell_angle_gamma 90.00
_cell_formula_units_Z 8
_cell_length_a 25.429(9)
_cell_length_b 8.209(5)
_cell_length_c 10.502(6)
_cell_measurement_reflns_used 2225
_cell_measurement_temperature 293(2)
_cell_measurement_theta_max 25.5
_cell_measurement_theta_min 2.6
_cell_volume 2182(2)
_computing_cell_refinement 'SAINT (Siemens, 1996)'
_computing_data_collection 'SMART (Siemens, 1996)'
_computing_data_reduction SAINT
_computing_molecular_graphics SHELXTL
_computing_publication_material 'SHELXTL, PARST (Nardelli, 1995) and PLATON (Spek, 2003)'
_computing_structure_refinement SHELXTL
_computing_structure_solution 'SHELXTL (Sheldrick, 1997)'
_diffrn_ambient_temperature 293(2)
_diffrn_detector_area_resol_mean 8.33
_diffrn_measured_fraction_theta_full 0.989
_diffrn_measured_fraction_theta_max 0.989
_diffrn_measurement_device_type 'Bruker SMART 1000 CCD area-detector'
_diffrn_measurement_method \w
_diffrn_radiation_monochromator graphite
_diffrn_radiation_source 'fine-focus sealed tube'
_diffrn_radiation_type MoK\a
_diffrn_radiation_wavelength 0.71073
_diffrn_reflns_av_R_equivalents 0.0177
_diffrn_reflns_av_sigmaI/netI 0.0209
_diffrn_reflns_limit_h_max 17
_diffrn_reflns_limit_h_min -31
_diffrn_reflns_limit_k_max 10
_diffrn_reflns_limit_k_min -10
_diffrn_reflns_limit_l_max 12
_diffrn_reflns_limit_l_min -12
_diffrn_reflns_number 5789
_diffrn_reflns_theta_full 26.09
_diffrn_reflns_theta_max 26.09
_diffrn_reflns_theta_min 1.61
_diffrn_standards_decay_% 0
_diffrn_standards_number 0
_exptl_absorpt_coefficient_mu 0.089
_exptl_absorpt_correction_T_max 0.9921
_exptl_absorpt_correction_T_min 0.9621
_exptl_absorpt_correction_type multi-scan
_exptl_absorpt_process_details '(SADABS; Sheldrick, 1996)'
_exptl_crystal_colour colourless
_exptl_crystal_density_diffrn 1.280
_exptl_crystal_density_method 'not measured'
_exptl_crystal_description plate
_exptl_crystal_F_000 888
_exptl_crystal_size_max 0.44
_exptl_crystal_size_mid 0.25
_exptl_crystal_size_min 0.09
_refine_diff_density_max 0.164
_refine_diff_density_min -0.180
_refine_ls_extinction_method none
_refine_ls_goodness_of_fit_ref 1.053
_refine_ls_hydrogen_treatment refall
_refine_ls_matrix_type full
_refine_ls_number_parameters 189
_refine_ls_number_reflns 2141
_refine_ls_number_restraints 0
_refine_ls_restrained_S_all 1.053
_refine_ls_R_factor_all 0.0552
_refine_ls_R_factor_gt 0.0451
_refine_ls_shift/su_max 0.001
_refine_ls_shift/su_mean 0.000
_refine_ls_structure_factor_coef Fsqd
_refine_ls_weighting_details 'calc w = 1/[\s^2^(Fo^2^)+(0.0554P)^2^+0.7904P] where P = (Fo^2^+2Fc^2^)/3'
_refine_ls_weighting_scheme calc
_refine_ls_wR_factor_gt 0.1155
_refine_ls_wR_factor_ref 0.1231
_reflns_number_gt 1723
_reflns_number_total 2141
_reflns_threshold_expression I>2\s(I)
_cod_data_source_file ci6573.cif
_cod_data_source_block I
_cod_depositor_comments
;
The following automatic conversions were performed:
'_symmetry_cell_setting' value 'Monoclinic' changed to 'monoclinic'
according to '/home/saulius/struct/CIF-dictionaries/cif_core.dic'
dictionary named 'cif_core.dic' version 2.4.1 from 2010-06-29.

Automatic conversion script
Id: cif_fix_enum 1527 2010-12-29 10:47:43Z saulius 

The following automatic conversions were performed:

'_symmetry_cell_setting' value 'Monoclinic' changed to 'monoclinic'
according to /home/saulius/struct/CIF-dictionaries/cif_core.dic
dictionary named 'cif_core.dic' version 2.4.1 from 2010-06-29.

Automatic conversion script
Id: cif_fix_values 1715 2011-07-08 13:25:40Z adriana 
;
_cod_original_cell_volume 2181.9(19)
_cod_original_sg_symbol_H-M 'C 2/c'
_cod_original_formula_sum 'C11 H12 N3 O1.50'
_cod_database_code 2205894
_cod_database_fobs_code 2205894

loop_
_symmetry_equiv_pos_as_xyz
'x, y, z'
'-x, y, -z+1/2'
'x+1/2, y+1/2, z'
'-x+1/2, y+1/2, -z+1/2'
'-x, -y, -z'
'x, -y, z-1/2'
'-x+1/2, -y+1/2, -z'
'x+1/2, -y+1/2, z-1/2'

loop_
_atom_site_label
_atom_site_fract_x
_atom_site_fract_y
_atom_site_fract_z
_atom_site_U_iso_or_equiv
_atom_site_adp_type
_atom_site_calc_flag
_atom_site_refinement_flags
_atom_site_occupancy
_atom_site_type_symbol
N1 0.42628(5) 0.00856(16) 0.46860(12) 0.0544(3) Uani d . 1 N
C11 0.44315(6) 0.0917(2) 0.57224(16) 0.0626(4) Uani d . 1 C
C10 0.45817(7) 0.2272(2) 0.41340(17) 0.0622(4) Uani d . 1 C
C1 0.21565(8) 0.0482(3) 0.4514(2) 0.0789(6) Uani d . 1 C
C2 0.16308(9) 0.0518(3) 0.4027(3) 0.0915(7) Uani d . 1 C
C3 0.14476(8) -0.0517(3) 0.3076(2) 0.0830(6) Uani d . 1 C
C4 0.17876(9) -0.1586(3) 0.2592(2) 0.0897(7) Uani d . 1 C
C5 0.23157(8) -0.1618(3) 0.30566(19) 0.0762(5) Uani d . 1 C
C6 0.25047(6) -0.05846(19) 0.40272(15) 0.0564(4) Uani d . 1 C
C7 0.30672(6) -0.0577(2) 0.45780(16) 0.0587(4) Uani d . 1 C
C8 0.34667(7) -0.1503(3) 0.3897(2) 0.0682(5) Uani d . 1 C
C9 0.40156(7) -0.1517(2) 0.4588(2) 0.0729(5) Uani d . 1 C
N2 0.46361(5) 0.23232(18) 0.54228(13) 0.0653(4) Uani d . 1 N
N3 0.43586(6) 0.09517(19) 0.36341(12) 0.0629(4) Uani d . 1 N
O1W 0.5000 0.4535(2) 0.7500 0.0876(6) Uani d S 1 O
O1 0.32004(5) 0.01848(19) 0.55454(13) 0.0848(4) Uani d . 1 O
H11 0.4384(8) 0.052(2) 0.6531(19) 0.080(6) Uiso d . 1 H
H8B 0.3344(7) -0.256(2) 0.3795(17) 0.072(5) Uiso d . 1 H
H8A 0.3459(8) -0.101(2) 0.3054(19) 0.076(6) Uiso d . 1 H
H9B 0.4011(8) -0.186(2) 0.5466(19) 0.076(6) Uiso d . 1 H
H10 0.4694(8) 0.314(2) 0.3607(18) 0.078(6) Uiso d . 1 H
H5 0.2546(9) -0.237(3) 0.268(2) 0.094(7) Uiso d . 1 H
H9A 0.4242(9) -0.225(3) 0.414(2) 0.090(6) Uiso d . 1 H
H1 0.2289(9) 0.117(3) 0.520(2) 0.091(7) Uiso d . 1 H
H2 0.1434(10) 0.125(3) 0.444(2) 0.107(8) Uiso d . 1 H
H3 0.1074(9) -0.051(3) 0.2742(19) 0.091(6) Uiso d . 1 H
H4 0.1647(10) -0.230(3) 0.191(2) 0.109(8) Uiso d . 1 H
H1W1 0.5106(11) 0.389(3) 0.815(2) 0.116(9) Uiso d . 1 H

loop_
_atom_site_aniso_label
_atom_site_aniso_U_11
_atom_site_aniso_U_22
_atom_site_aniso_U_33
_atom_site_aniso_U_12
_atom_site_aniso_U_13
_atom_site_aniso_U_23
N1 0.0447(7) 0.0627(8) 0.0561(7) 0.0031(6) 0.0064(5) 0.0061(6)
C11 0.0531(9) 0.0847(12) 0.0502(9) 0.0047(8) 0.0055(7) 0.0073(8)
C10 0.0541(9) 0.0691(11) 0.0629(10) 0.0001(8) 0.0025(7) 0.0109(8)
C1 0.0597(11) 0.0810(13) 0.0965(14) 0.0012(9) 0.0092(10) -0.0148(11)
C2 0.0587(12) 0.0937(16) 0.1231(19) 0.0146(11) 0.0138(12) -0.0003(14)
C3 0.0544(11) 0.1030(16) 0.0897(14) -0.0081(11) -0.0023(10) 0.0219(12)
C4 0.0659(13) 0.1152(18) 0.0864(14) -0.0179(12) 0.0003(11) -0.0127(13)
C5 0.0602(11) 0.0874(14) 0.0813(12) -0.0061(10) 0.0083(9) -0.0151(10)
C6 0.0531(9) 0.0566(9) 0.0604(9) -0.0043(7) 0.0106(7) 0.0063(7)
C7 0.0549(9) 0.0591(9) 0.0627(9) -0.0060(7) 0.0089(7) 0.0018(7)
C8 0.0556(10) 0.0608(11) 0.0890(14) -0.0038(8) 0.0108(9) -0.0094(10)
C9 0.0551(10) 0.0626(11) 0.1015(15) 0.0032(8) 0.0104(10) 0.0060(10)
N2 0.0561(8) 0.0751(10) 0.0636(9) 0.0016(7) 0.0003(6) -0.0039(7)
N3 0.0617(8) 0.0757(9) 0.0509(7) -0.0009(7) 0.0038(6) 0.0058(7)
O1W 0.1249(18) 0.0629(12) 0.0719(13) 0.000 -0.0056(12) 0.000
O1 0.0600(8) 0.1171(11) 0.0774(9) -0.0043(7) 0.0068(6) -0.0274(8)

loop_
_atom_type_symbol
_atom_type_description
_atom_type_scat_dispersion_real
_atom_type_scat_dispersion_imag
_atom_type_scat_source
C C 0.0033 0.0016 'International Tables Vol C Tables 4.2.6.8 and 6.1.1.4'
H H 0.0000 0.0000 'International Tables Vol C Tables 4.2.6.8 and 6.1.1.4'
N N 0.0061 0.0033 'International Tables Vol C Tables 4.2.6.8 and 6.1.1.4'
O O 0.0106 0.0060 'International Tables Vol C Tables 4.2.6.8 and 6.1.1.4'

loop_
_geom_angle_atom_site_label_1
_geom_angle_atom_site_label_2
_geom_angle_atom_site_label_3
_geom_angle
C11 N1 N3 109.33(15)
C11 N1 C9 128.92(16)
N3 N1 C9 121.75(15)
N2 C11 N1 111.12(15)
N2 C11 H11 127.8(12)
N1 C11 H11 121.0(12)
N3 C10 N2 115.28(16)
N3 C10 H10 121.5(11)
N2 C10 H10 123.2(11)
C6 C1 C2 120.6(2)
C6 C1 H1 117.8(13)
C2 C1 H1 121.6(13)
C3 C2 C1 120.5(2)
C3 C2 H2 126.4(16)
C1 C2 H2 113.0(16)
C2 C3 C4 119.4(2)
C2 C3 H3 120.8(12)
C4 C3 H3 119.8(12)
C3 C4 C5 120.6(2)
C3 C4 H4 117.7(15)
C5 C4 H4 121.7(15)
C6 C5 C4 120.4(2)
C6 C5 H5 121.2(13)
C4 C5 H5 118.4(13)
C5 C6 C1 118.39(17)
C5 C6 C7 122.88(16)
C1 C6 C7 118.72(16)
O1 C7 C6 120.44(15)
O1 C7 C8 120.82(16)
C6 C7 C8 118.73(15)
C7 C8 C9 114.29(17)
C7 C8 H8B 107.1(12)
C9 C8 H8B 109.5(12)
C7 C8 H8A 105.5(11)
C9 C8 H8A 112.0(11)
H8B C8 H8A 108.1(16)
N1 C9 C8 113.57(15)
N1 C9 H9B 104.1(12)
C8 C9 H9B 111.4(12)
N1 C9 H9A 108.4(13)
C8 C9 H9A 109.4(13)
H9B C9 H9A 109.9(17)
C11 N2 C10 102.00(15)
C10 N3 N1 102.27(14)

loop_
_geom_bond_atom_site_label_1
_geom_bond_atom_site_label_2
_geom_bond_distance
_geom_bond_publ_flag
N1 C11 1.320(2) yes
N1 N3 1.3557(19) yes
N1 C9 1.457(2) yes
C11 N2 1.317(2) yes
C11 H11 0.93(2) ?
C10 N3 1.309(2) yes
C10 N2 1.348(2) yes
C10 H10 0.96(2) ?
C1 C6 1.378(3) ?
C1 C2 1.384(3) ?
C1 H1 0.95(2) ?
C2 C3 1.359(3) ?
C2 H2 0.92(3) ?
C3 C4 1.365(3) ?
C3 H3 0.98(2) ?
C4 C5 1.384(3) ?
C4 H4 0.97(3) ?
C5 C6 1.376(3) ?
C5 H5 0.96(2) ?
C6 C7 1.490(2) ?
C7 O1 1.213(2) yes
C7 C8 1.504(2) ?
C8 C9 1.509(3) ?
C8 H8B 0.93(2) ?
C8 H8A 0.97(2) ?
C9 H9B 0.967(19) ?
C9 H9A 0.98(2) ?
O1W H1W1 0.88(2) ?

loop_
_geom_hbond_atom_site_label_D
_geom_hbond_atom_site_label_H
_geom_hbond_atom_site_label_A
_geom_hbond_site_symmetry_A
_geom_hbond_distance_DH
_geom_hbond_distance_HA
_geom_hbond_distance_DA
_geom_hbond_angle_DHA
_geom_hbond_publ_flag
O1W H1W1 N2 2_656 0.89(3) 2.03(3) 2.920(2) 176(3) yes
C1 H1 O1 1_555 0.94(2) 2.44(3) 2.776(3) 101(2) yes
C10 H10 O1W 5_666 0.95(2) 2.42(2) 3.364(3) 173(2) yes
C11 H11 N3 6_556 0.91(2) 2.54(2) 3.442(3) 170(2) yes

loop_
_geom_torsion_atom_site_label_1
_geom_torsion_atom_site_label_2
_geom_torsion_atom_site_label_3
_geom_torsion_atom_site_label_4
_geom_torsion
N3 N1 C11 N2 0.40(19)
C9 N1 C11 N2 179.61(15)
C6 C1 C2 C3 1.1(4)
C1 C2 C3 C4 -0.7(4)
C2 C3 C4 C5 -0.3(3)
C3 C4 C5 C6 0.9(3)
C4 C5 C6 C1 -0.4(3)
C4 C5 C6 C7 179.21(18)
C2 C1 C6 C5 -0.6(3)
C2 C1 C6 C7 179.79(19)
C5 C6 C7 O1 -169.55(18)
C1 C6 C7 O1 10.1(3)
C5 C6 C7 C8 11.6(2)
C1 C6 C7 C8 -168.78(18)
O1 C7 C8 C9 5.5(3)
C6 C7 C8 C9 -175.70(16)
C11 N1 C9 C8 119.6(2)
N3 N1 C9 C8 -61.3(2)
C7 C8 C9 N1 -65.4(2)
N1 C11 N2 C10 -0.41(18)
N3 C10 N2 C11 0.30(19)
N2 C10 N3 N1 -0.07(18)
C11 N1 N3 C10 -0.19(17)
C9 N1 N3 C10 -179.47(14)

loop_
_cod_related_entry_id
_cod_related_entry_database
_cod_related_entry_code
1 ChemSpider 21129491
